data_4338873
loop_
_publ_author_name
'Liu, Hai-Yan'
'Wu, Hua'
'Ma, Jian-Fang'
'Song, Shu-Yan'
'Yang, Jin'
'Liu, Ying-Ying'
'Su, Zhong-Min'

_publ_section_title
;
 Structural study of silver(I) sulfonate complexes with pyrazine
 derivatives.
;
_journal_issue 18
_journal_name_full 'Inorganic chemistry'
_journal_page_first 7299
_journal_page_last 7311
_journal_paper_doi 10.1021/ic070147s
_journal_volume 46
_journal_year 2007
_chemical_formula_moiety 'C15 H14 Ag N3 O3 S'
_chemical_formula_sum 'C15 H14 Ag N3 O3 S'
_chemical_formula_weight 424.22
_chemical_name_systematic
;
 ?
;
_space_group_IT_number 14
_symmetry_cell_setting monoclinic
_symmetry_space_group_name_Hall '-P 2ybc'
_symmetry_space_group_name_H-M 'P 1 21/c 1'
_atom_sites_solution_hydrogens geom
_atom_sites_solution_primary direct
_atom_sites_solution_secondary difmap
_audit_creation_method SHELXL-97
_cell_angle_alpha 90.00
_cell_angle_beta 90.40(3)
_cell_angle_gamma 90.00
_cell_formula_units_Z 4
_cell_length_a 9.1193(18)
_cell_length_b 6.8496(14)
_cell_length_c 24.826(5)
_cell_measurement_reflns_used Total
_cell_measurement_temperature 293(2)
_cell_measurement_theta_max 27.5
_cell_measurement_theta_min 1.6
_cell_volume 1550.7(5)
_computing_cell_refinement PROCESS-AUTO
_computing_data_collection PROCESS-AUTO
_computing_data_reduction PROCESS-AUTO
_computing_structure_refinement 'SHELXL-97 (Sheldrick, 1997)'
_computing_structure_solution 'SHELXS-97 (Sheldrick, 1997)'
_diffrn_ambient_temperature 293(2)
_diffrn_detector_area_resol_mean 10.0
_diffrn_measured_fraction_theta_full 1.000
_diffrn_measured_fraction_theta_max 1.000
_diffrn_measurement_device_type 'Rigaku RAXIS-RAPID'
_diffrn_measurement_method '\w scan'
_diffrn_radiation_monochromator graphite
_diffrn_radiation_source 'fine-focus sealed tube'
_diffrn_radiation_type MoK\a
_diffrn_radiation_wavelength 0.71073
_diffrn_reflns_av_R_equivalents 0.0283
_diffrn_reflns_av_sigmaI/netI 0.0231
_diffrn_reflns_limit_h_max 11
_diffrn_reflns_limit_h_min -11
_diffrn_reflns_limit_k_max 8
_diffrn_reflns_limit_k_min -8
_diffrn_reflns_limit_l_max 32
_diffrn_reflns_limit_l_min -32
_diffrn_reflns_number 14316
_diffrn_reflns_theta_full 25.00
_diffrn_reflns_theta_max 27.48
_diffrn_reflns_theta_min 1.64
_exptl_absorpt_coefficient_mu 1.452
_exptl_absorpt_correction_T_max 0.686
_exptl_absorpt_correction_T_min 0.529
_exptl_absorpt_correction_type multi-scan
_exptl_absorpt_process_details
;
Higashi,T (1995) Program for absorption correction. 
Rigaku Corporation, Tokyo, Japan.
;
_exptl_crystal_colour brown
_exptl_crystal_density_diffrn 1.817
_exptl_crystal_density_method 'not measured'
_exptl_crystal_description block
_exptl_crystal_F_000 848
_exptl_crystal_size_max 0.496
_exptl_crystal_size_mid 0.371
_exptl_crystal_size_min 0.258
_refine_diff_density_max 0.800
_refine_diff_density_min -0.441
_refine_diff_density_rms 0.143
_refine_ls_extinction_method none
_refine_ls_goodness_of_fit_ref 1.069
_refine_ls_hydrogen_treatment mixed
_refine_ls_matrix_type full
_refine_ls_number_parameters 214
_refine_ls_number_reflns 3552
_refine_ls_number_restraints 2
_refine_ls_restrained_S_all 1.069
_refine_ls_R_factor_all 0.0441
_refine_ls_R_factor_gt 0.0284
_refine_ls_shift/su_max 0.001
_refine_ls_shift/su_mean 0.000
_refine_ls_structure_factor_coef Fsqd
_refine_ls_weighting_details 'calc w=1/[\s^2^(Fo^2^)+(0.0552P)^2^+0.0000P] where P=(Fo^2^+2Fc^2^)/3'
_refine_ls_weighting_scheme calc
_refine_ls_wR_factor_gt 0.0760
_refine_ls_wR_factor_ref 0.0896
_reflns_number_gt 2766
_reflns_number_total 3552
_reflns_threshold_expression >2sigma(I)
_cod_data_source_file ic070147s-file003.cif
_cod_data_source_block compound-7
_cod_depositor_comments
;
The following automatic conversions were performed:

'_symmetry_cell_setting' value 'Monoclinic' changed to 'monoclinic'
according to
/usr/data/users/saulius/automatic-downloads/retrospective/ACS/lib/dictionaries/cif_core.dic
dictionary named 'cif_core.dic' version 2.4.2 from 2011-04-26.

Automatic conversion script
Id: cif_fix_values 2281 2013-09-26 08:29:07Z andrius 
;
_cod_original_sg_symbol_H-M P21/c
_cod_database_code 4338873

loop_
_symmetry_equiv_pos_as_xyz
'x, y, z'
'-x, y+1/2, -z+1/2'
'-x, -y, -z'
'x, -y-1/2, z-1/2'

loop_
_atom_site_label
_atom_site_type_symbol
_atom_site_fract_x
_atom_site_fract_y
_atom_site_fract_z
_atom_site_U_iso_or_equiv
_atom_site_adp_type
_atom_site_occupancy
_atom_site_symmetry_multiplicity
_atom_site_calc_flag
_atom_site_refinement_flags
Ag1 Ag 0.06899(3) 0.10954(4) 0.336396(8) 0.05005(11) Uani 1 1 d .
C1 C 0.6270(3) 0.0163(3) 0.14537(9) 0.0269(5) Uani 1 1 d .
C2 C 0.6295(3) -0.1620(4) 0.12079(10) 0.0351(6) Uani 1 1 d .
H2 H 0.7133 -0.2019 0.1027 0.042 Uiso 1 1 calc R
C3 C 0.5061(3) -0.2866(4) 0.12255(12) 0.0434(7) Uani 1 1 d .
H3 H 0.5091 -0.4077 0.1056 0.052 Uiso 1 1 calc R
C4 C 0.3838(3) -0.2300(4) 0.14878(12) 0.0393(6) Uani 1 1 d .
H4 H 0.3038 -0.3140 0.1502 0.047 Uiso 1 1 calc R
C5 C 0.3753(3) -0.0443(4) 0.17426(9) 0.0285(5) Uani 1 1 d .
C6 C 0.2477(3) 0.0124(4) 0.20223(10) 0.0333(5) Uani 1 1 d .
H6 H 0.1676 -0.0715 0.2033 0.040 Uiso 1 1 calc R
C7 C 0.2404(3) 0.1871(4) 0.22755(9) 0.0287(5) Uani 1 1 d .
C8 C 0.3612(3) 0.3155(4) 0.22526(10) 0.0325(5) Uani 1 1 d .
H8 H 0.3553 0.4366 0.2421 0.039 Uiso 1 1 calc R
C9 C 0.4860(3) 0.2656(4) 0.19898(10) 0.0306(5) Uani 1 1 d .
H9 H 0.5642 0.3526 0.1982 0.037 Uiso 1 1 calc R
C10 C 0.4983(3) 0.0828(3) 0.17275(9) 0.0253(5) Uani 1 1 d .
C11 C -0.1507(4) -0.0968(4) 0.41421(11) 0.0443(7) Uani 1 1 d .
H11 H -0.1467 -0.1932 0.3879 0.053 Uiso 1 1 calc R
C12 C -0.2412(4) -0.1284(4) 0.45813(12) 0.0458(7) Uani 1 1 d .
C13 C -0.1565(4) 0.1799(5) 0.49106(12) 0.0504(8) Uani 1 1 d .
H13 H -0.1548 0.2759 0.5175 0.061 Uiso 1 1 calc R
C14 C -0.0732(4) 0.2006(5) 0.44558(12) 0.0479(7) Uani 1 1 d .
H14 H -0.0180 0.3135 0.4412 0.057 Uiso 1 1 calc R
C15 C -0.3335(5) -0.3072(6) 0.46275(15) 0.0772(13) Uani 1 1 d .
H15A H -0.3874 -0.3030 0.4958 0.116 Uiso 1 1 calc R
H15B H -0.2717 -0.4207 0.4625 0.116 Uiso 1 1 calc R
H15C H -0.4008 -0.3131 0.4329 0.116 Uiso 1 1 calc R
N1 N 0.1125(3) 0.2446(3) 0.25726(9) 0.0334(5) Uani 1 1 d D
HN1 H 0.120(4) 0.364(2) 0.2665(13) 0.050 Uiso 1 1 d D
HN2 H 0.038(2) 0.219(5) 0.2376(10) 0.050 Uiso 1 1 d D
N2 N -0.0693(3) 0.0626(4) 0.40730(9) 0.0425(6) Uani 1 1 d .
N3 N -0.2426(4) 0.0164(5) 0.49739(12) 0.0687(9) Uani 1 1 d .
O1 O 0.7565(2) 0.3483(3) 0.12627(9) 0.0443(5) Uani 1 1 d .
O2 O 0.8372(2) 0.1609(3) 0.20287(8) 0.0438(5) Uani 1 1 d .
O3 O 0.8950(2) 0.0498(3) 0.11308(10) 0.0528(6) Uani 1 1 d .
S1 S 0.79214(7) 0.15487(9) 0.14633(3) 0.03167(15) Uani 1 1 d .

loop_
_atom_site_aniso_label
_atom_site_aniso_U_11
_atom_site_aniso_U_22
_atom_site_aniso_U_33
_atom_site_aniso_U_23
_atom_site_aniso_U_13
_atom_site_aniso_U_12
Ag1 0.04833(17) 0.06549(18) 0.03646(14) 0.00421(10) 0.01031(10) 0.00266(12)
C1 0.0248(12) 0.0295(12) 0.0264(11) 0.0003(9) -0.0006(9) -0.0013(10)
C2 0.0344(15) 0.0348(13) 0.0360(13) -0.0061(10) 0.0005(11) 0.0024(11)
C3 0.0430(17) 0.0333(15) 0.0538(16) -0.0157(12) -0.0025(13) 0.0000(13)
C4 0.0329(15) 0.0325(14) 0.0526(15) -0.0068(12) -0.0030(12) -0.0105(11)
C5 0.0269(13) 0.0301(12) 0.0284(11) 0.0004(10) -0.0017(9) -0.0013(10)
C6 0.0256(13) 0.0352(14) 0.0391(13) 0.0024(11) -0.0021(10) -0.0079(11)
C7 0.0239(12) 0.0364(13) 0.0257(11) 0.0015(10) -0.0005(9) 0.0004(10)
C8 0.0314(14) 0.0318(12) 0.0342(12) -0.0062(10) 0.0010(10) -0.0053(11)
C9 0.0279(13) 0.0311(13) 0.0330(12) -0.0029(10) 0.0030(10) -0.0070(10)
C10 0.0244(12) 0.0279(12) 0.0236(10) 0.0001(8) -0.0015(9) -0.0019(9)
C11 0.0549(19) 0.0452(16) 0.0327(13) -0.0008(11) 0.0005(13) 0.0130(14)
C12 0.055(2) 0.0450(17) 0.0376(14) 0.0026(12) 0.0007(13) 0.0024(14)
C13 0.066(2) 0.0451(17) 0.0407(15) -0.0047(13) 0.0091(15) -0.0014(16)
C14 0.0492(19) 0.0488(17) 0.0458(16) 0.0015(13) 0.0044(14) 0.0015(15)
C15 0.111(4) 0.063(2) 0.058(2) 0.0008(18) 0.009(2) -0.026(2)
N1 0.0244(11) 0.0401(12) 0.0357(11) -0.0028(9) 0.0004(9) 0.0010(10)
N2 0.0390(14) 0.0551(15) 0.0335(12) 0.0071(10) 0.0058(10) 0.0123(11)
N3 0.074(2) 0.079(2) 0.0526(16) 0.0043(16) 0.0093(15) 0.0106(19)
O1 0.0403(12) 0.0355(10) 0.0572(12) 0.0119(9) 0.0090(10) -0.0036(8)
O2 0.0329(11) 0.0512(12) 0.0473(11) 0.0004(9) -0.0095(9) -0.0096(9)
O3 0.0370(12) 0.0511(12) 0.0706(14) -0.0112(11) 0.0233(11) -0.0013(10)
S1 0.0246(3) 0.0325(3) 0.0380(3) 0.0005(2) 0.0060(2) -0.0022(2)

loop_
_atom_type_symbol
_atom_type_description
_atom_type_scat_dispersion_real
_atom_type_scat_dispersion_imag
_atom_type_scat_source
C C 0.0033 0.0016 'International Tables Vol C Tables 4.2.6.8 and 6.1.1.4'
H H 0.0000 0.0000 'International Tables Vol C Tables 4.2.6.8 and 6.1.1.4'
N N 0.0061 0.0033 'International Tables Vol C Tables 4.2.6.8 and 6.1.1.4'
O O 0.0106 0.0060 'International Tables Vol C Tables 4.2.6.8 and 6.1.1.4'
S S 0.1246 0.1234 'International Tables Vol C Tables 4.2.6.8 and 6.1.1.4'
Ag Ag -0.8971 1.1015 'International Tables Vol C Tables 4.2.6.8 and 6.1.1.4'

loop_
_geom_angle_atom_site_label_1
_geom_angle_atom_site_label_2
_geom_angle_atom_site_label_3
_geom_angle
_geom_angle_site_symmetry_3
N2 Ag1 N1 151.80(9) .
N2 Ag1 O1 88.09(8) 2_645
N1 Ag1 O1 119.93(8) 2_645
C2 C1 C10 120.8(2) .
C2 C1 S1 117.77(19) .
C10 C1 S1 121.26(18) .
C1 C2 C3 120.7(3) .
C1 C2 H2 119.7 .
C3 C2 H2 119.7 .
C4 C3 C2 120.1(2) .
C4 C3 H3 119.9 .
C2 C3 H3 119.9 .
C3 C4 C5 121.2(3) .
C3 C4 H4 119.4 .
C5 C4 H4 119.4 .
C6 C5 C10 119.8(2) .
C6 C5 C4 120.8(2) .
C10 C5 C4 119.4(2) .
C7 C6 C5 121.0(2) .
C7 C6 H6 119.5 .
C5 C6 H6 119.5 .
C6 C7 C8 119.4(2) .
C6 C7 N1 121.5(2) .
C8 C7 N1 119.1(2) .
C9 C8 C7 121.3(2) .
C9 C8 H8 119.4 .
C7 C8 H8 119.4 .
C8 C9 C10 120.8(2) .
C8 C9 H9 119.6 .
C10 C9 H9 119.6 .
C9 C10 C5 117.7(2) .
C9 C10 C1 124.5(2) .
C5 C10 C1 117.8(2) .
N2 C11 C12 124.3(3) .
N2 C11 H11 117.8 .
C12 C11 H11 117.8 .
C11 C12 N3 116.6(3) .
C11 C12 C15 121.8(3) .
N3 C12 C15 121.6(3) .
C14 C13 N3 119.8(3) .
C14 C13 H13 120.1 .
N3 C13 H13 120.1 .
N2 C14 C13 121.9(3) .
N2 C14 H14 119.1 .
C13 C14 H14 119.1 .
C12 C15 H15A 109.5 .
C12 C15 H15B 109.5 .
H15A C15 H15B 109.5 .
C12 C15 H15C 109.5 .
H15A C15 H15C 109.5 .
H15B C15 H15C 109.5 .
C7 N1 Ag1 119.47(16) .
C7 N1 HN1 110(2) .
Ag1 N1 HN1 100(2) .
C7 N1 HN2 107(2) .
Ag1 N1 HN2 106(2) .
HN1 N1 HN2 114(3) .
C11 N2 C14 117.9(3) .
C11 N2 Ag1 123.15(19) .
C14 N2 Ag1 118.9(2) .
C13 N3 C12 119.5(3) .
S1 O1 Ag1 112.10(12) 2_655
O3 S1 O1 113.77(13) .
O3 S1 O2 112.56(14) .
O1 S1 O2 111.41(13) .
O3 S1 C1 106.20(13) .
O1 S1 C1 107.15(12) .
O2 S1 C1 105.08(11) .

loop_
_geom_bond_atom_site_label_1
_geom_bond_atom_site_label_2
_geom_bond_distance
_geom_bond_site_symmetry_2
Ag1 N2 2.196(2) .
Ag1 N1 2.210(2) .
Ag1 O1 2.564(2) 2_645
C1 C2 1.365(3) .
C1 C10 1.434(3) .
C1 S1 1.780(2) .
C2 C3 1.413(4) .
C2 H2 0.9300 .
C3 C4 1.353(4) .
C3 H3 0.9300 .
C4 C5 1.423(4) .
C4 H4 0.9300 .
C5 C6 1.414(4) .
C5 C10 1.421(3) .
C6 C7 1.353(4) .
C6 H6 0.9300 .
C7 C8 1.411(4) .
C7 N1 1.439(3) .
C8 C9 1.359(4) .
C8 H8 0.9300 .
C9 C10 1.416(3) .
C9 H9 0.9300 .
C11 N2 1.332(4) .
C11 C12 1.389(4) .
C11 H11 0.9300 .
C12 N3 1.391(4) .
C12 C15 1.491(5) .
C13 C14 1.372(4) .
C13 N3 1.377(5) .
C13 H13 0.9300 .
C14 N2 1.341(4) .
C14 H14 0.9300 .
C15 H15A 0.9600 .
C15 H15B 0.9600 .
C15 H15C 0.9600 .
N1 HN1 0.855(10) .
N1 HN2 0.853(10) .
O1 S1 1.451(2) .
O1 Ag1 2.564(2) 2_655
O2 S1 1.460(2) .
O3 S1 1.445(2) .

loop_
_geom_hbond_atom_site_label_D
_geom_hbond_atom_site_label_H
_geom_hbond_atom_site_label_A
_geom_hbond_distance_DH
_geom_hbond_distance_HA
_geom_hbond_distance_DA
_geom_hbond_angle_DHA
_geom_hbond_site_symmetry_A
N1 HN2 O2 0.853(10) 2.057(12) 2.899(3) 170(3) 1_455
N1 HN1 O2 0.855(10) 2.202(12) 3.052(3) 173(3) 2_655

loop_
_geom_torsion_atom_site_label_1
_geom_torsion_atom_site_label_2
_geom_torsion_atom_site_label_3
_geom_torsion_atom_site_label_4
_geom_torsion
_geom_torsion_site_symmetry_1
C10 C1 C2 C3 -1.1(4) .
S1 C1 C2 C3 174.6(2) .
C1 C2 C3 C4 0.0(4) .
C2 C3 C4 C5 1.0(5) .
C3 C4 C5 C6 -179.1(3) .
C3 C4 C5 C10 -0.9(4) .
C10 C5 C6 C7 0.3(4) .
C4 C5 C6 C7 178.5(2) .
C5 C6 C7 C8 1.0(4) .
C5 C6 C7 N1 -178.5(2) .
C6 C7 C8 C9 -1.3(4) .
N1 C7 C8 C9 178.2(2) .
C7 C8 C9 C10 0.3(4) .
C8 C9 C10 C5 0.9(4) .
C8 C9 C10 C1 -178.3(2) .
C6 C5 C10 C9 -1.2(3) .
C4 C5 C10 C9 -179.4(2) .
C6 C5 C10 C1 178.0(2) .
C4 C5 C10 C1 -0.2(3) .
C2 C1 C10 C9 -179.6(2) .
S1 C1 C10 C9 4.9(3) .
C2 C1 C10 C5 1.2(3) .
S1 C1 C10 C5 -174.32(17) .
N2 C11 C12 N3 -1.3(5) .
N2 C11 C12 C15 178.0(3) .
N3 C13 C14 N2 -2.0(5) .
C6 C7 N1 Ag1 74.0(3) .
C8 C7 N1 Ag1 -105.4(2) .
N2 Ag1 N1 C7 -173.90(19) .
O1 Ag1 N1 C7 -1.1(2) 2_645
C12 C11 N2 C14 1.0(5) .
C12 C11 N2 Ag1 -178.7(2) .
C13 C14 N2 C11 0.7(5) .
C13 C14 N2 Ag1 -179.5(3) .
N1 Ag1 N2 C11 101.6(3) .
O1 Ag1 N2 C11 -72.2(2) 2_645
N1 Ag1 N2 C14 -78.2(3) .
O1 Ag1 N2 C14 108.1(2) 2_645
C14 C13 N3 C12 1.7(5) .
C11 C12 N3 C13 0.0(5) .
C15 C12 N3 C13 -179.3(4) .
Ag1 O1 S1 O3 -89.93(15) 2_655
Ag1 O1 S1 O2 38.60(15) 2_655
Ag1 O1 S1 C1 153.02(10) 2_655
C2 C1 S1 O3 6.9(2) .
C10 C1 S1 O3 -177.5(2) .
C2 C1 S1 O1 128.8(2) .
C10 C1 S1 O1 -55.5(2) .
C2 C1 S1 O2 -112.6(2) .
C10 C1 S1 O2 63.1(2) .
